data_4060694
loop_
_publ_author_name
'Rudolf J. Wehmschulte'
'Armando A. Diaz'
'Masood A. Khan'

_publ_section_title
;
Unsymmetrical 9-Borafluorenes via Low Temperature C-H Activation of m-
Terphenyl-boranes
;
_journal_name_full Organometallics
_journal_year 2003
_chemical_formula_sum 'C40 H38 B2'
_chemical_formula_weight 540.32
_chemical_name_common '[2,6-(2-MeC6H4)2C6H3BH(m-H)]2'
_space_group_IT_number 2
_symmetry_cell_setting triclinic
_symmetry_space_group_name_Hall '-P 1'
_symmetry_space_group_name_H-M 'P -1'
_cell_angle_alpha 77.854(12)
_cell_angle_beta 88.050(9)
_cell_angle_gamma 86.787(12)
_cell_formula_units_Z 2
_cell_length_a 11.2756(14)
_cell_length_b 11.298(2)
_cell_length_c 12.691(2)
_cell_measurement_temperature 173(2)
_cell_volume 1577.7(4)
_diffrn_ambient_temperature 173(2)
_exptl_crystal_density_diffrn 1.137
_refine_ls_R_factor_obs 0.0580
_refine_ls_wR_factor_obs 0.1236
_cod_depositor_comments
;
The following automatic conversions were performed:
'_symmetry_cell_setting' value 'Triclinic' changed to 'triclinic'
according to '/home/saulius/struct/CIF-dictionaries/cif_core.dic'
dictionary named 'cif_core.dic' version 2.4.1 from 2010-06-29.

Automatic conversion script
Id: cif_fix_enum 1527 2010-12-29 10:47:43Z saulius 
;
_cod_database_code 4060694

loop_
_symmetry_equiv_pos_as_xyz
'x, y, z'
'-x, -y, -z'

loop_
_atom_site_aniso_label
_atom_site_aniso_U_11
_atom_site_aniso_U_22
_atom_site_aniso_U_33
_atom_site_aniso_U_23
_atom_site_aniso_U_13
_atom_site_aniso_U_12
C1 0.047(2) 0.103(3) 0.050(2) -0.004(2) -0.001(2) -0.028(2)
C2 0.033(2) 0.046(2) 0.040(2) -0.0104(14) 0.0002(14) 0.0082(15)
C3 0.047(2) 0.056(2) 0.035(2) -0.011(2) -0.001(2) 0.013(2)
C4 0.065(2) 0.042(2) 0.043(2) -0.020(2) -0.012(2) 0.008(2)
C5 0.076(3) 0.040(2) 0.059(2) -0.016(2) -0.013(2) -0.013(2)
C6 0.060(2) 0.034(2) 0.047(2) -0.0109(15) 0.000(2) -0.005(2)
C7 0.037(2) 0.028(2) 0.038(2) -0.0095(13) -0.0009(14) 0.0095(13)
C8 0.034(2) 0.033(2) 0.032(2) -0.0038(13) 0.0013(13) 0.0055(13)
C9 0.042(2) 0.044(2) 0.046(2) -0.013(2) 0.001(2) 0.015(2)
C10 0.044(2) 0.052(2) 0.049(2) -0.006(2) -0.011(2) 0.021(2)
C11 0.036(2) 0.053(2) 0.037(2) -0.0055(15) -0.0068(15) 0.007(2)
C12 0.030(2) 0.036(2) 0.033(2) -0.0048(13) -0.0014(13) 0.0008(13)
C13 0.0260(15) 0.0290(15) 0.0315(15) -0.0043(12) 0.0019(12) 0.0011(12)
C14 0.026(2) 0.041(2) 0.029(2) -0.0098(13) -0.0032(12) 0.0000(13)
C15 0.036(2) 0.045(2) 0.035(2) -0.0061(14) -0.0040(14) -0.0013(15)
C16 0.045(2) 0.058(2) 0.031(2) -0.0090(15) -0.0004(15) 0.004(2)
C17 0.051(2) 0.052(2) 0.036(2) -0.017(2) -0.008(2) 0.007(2)
C18 0.041(2) 0.047(2) 0.044(2) -0.014(2) -0.006(2) -0.004(2)
C19 0.029(2) 0.045(2) 0.031(2) -0.0082(13) -0.0060(13) -0.0014(14)
C20 0.047(2) 0.044(2) 0.045(2) -0.005(2) 0.005(2) -0.011(2)
C21 0.060(2) 0.058(2) 0.039(2) -0.010(2) 0.003(2) -0.009(2)
C22 0.036(2) 0.040(2) 0.042(2) -0.0069(14) -0.0093(15) -0.0099(14)
C23 0.052(2) 0.044(2) 0.049(2) 0.002(2) -0.014(2) -0.016(2)
C24 0.053(2) 0.034(2) 0.076(3) -0.008(2) -0.020(2) -0.005(2)
C25 0.047(2) 0.040(2) 0.072(3) -0.022(2) -0.013(2) 0.001(2)
C26 0.039(2) 0.038(2) 0.051(2) -0.0147(15) -0.009(2) -0.0013(15)
C27 0.026(2) 0.038(2) 0.041(2) -0.0093(14) -0.0098(13) -0.0044(13)
C28 0.031(2) 0.035(2) 0.0258(14) -0.0116(12) -0.0036(12) 0.0007(13)
C29 0.029(2) 0.044(2) 0.033(2) -0.0126(13) -0.0018(13) -0.0030(14)
C30 0.030(2) 0.043(2) 0.034(2) -0.0099(13) -0.0064(13) 0.0073(14)
C31 0.038(2) 0.034(2) 0.033(2) -0.0093(13) -0.0046(14) 0.0079(14)
C32 0.032(2) 0.030(2) 0.0265(14) -0.0098(12) -0.0004(12) 0.0039(13)
C33 0.031(2) 0.031(2) 0.0252(14) -0.0115(12) -0.0022(12) 0.0028(12)
C34 0.033(2) 0.0264(15) 0.036(2) -0.0088(12) -0.0057(13) 0.0075(13)
C35 0.043(2) 0.036(2) 0.037(2) -0.0081(14) 0.0008(14) -0.0019(15)
C36 0.050(2) 0.042(2) 0.040(2) -0.0036(15) 0.004(2) -0.003(2)
C37 0.052(2) 0.032(2) 0.053(2) -0.0108(15) -0.002(2) -0.005(2)
C38 0.044(2) 0.038(2) 0.040(2) -0.0127(14) -0.0049(15) 0.0002(15)
C39 0.036(2) 0.031(2) 0.034(2) -0.0096(13) -0.0013(13) 0.0054(13)
C40 0.045(2) 0.043(2) 0.036(2) -0.0151(14) -0.0048(15) 0.000(2)
B1 0.034(2) 0.031(2) 0.034(2) -0.0113(15) -0.0029(15) 0.005(2)
B2 0.032(2) 0.026(2) 0.041(2) -0.0091(15) -0.007(2) 0.0001(15)

loop_
_atom_site_label
_atom_site_type_symbol
_atom_site_fract_x
_atom_site_fract_y
_atom_site_fract_z
_atom_site_U_iso_or_equiv
_atom_site_thermal_displace_type
_atom_site_occupancy
_atom_site_calc_flag
_atom_site_refinement_flags
_atom_site_disorder_group
C1 C 1.0058(3) 0.3022(4) 0.0030(3) 0.0679(12) Uani 1 d . .
H1A H 0.9766(8) 0.3626(15) 0.0442(19) 0.102 Uiso 1 calc R .
H1B H 1.0301(17) 0.3433(19) -0.0697(3) 0.102 Uiso 1 calc R .
H1C H 1.0741(9) 0.2552(5) 0.0392(20) 0.102 Uiso 1 calc R .
C2 C 0.9085(3) 0.2183(3) -0.0040(2) 0.0397(7) Uani 1 d . .
C3 C 0.8685(3) 0.2052(3) -0.1036(3) 0.0465(9) Uani 1 d . .
H3A H 0.9052(3) 0.2477(3) -0.1680(3) 0.056 Uiso 1 calc R .
C4 C 0.7772(3) 0.1321(3) -0.1102(3) 0.0484(9) Uani 1 d . .
H4A H 0.7513(3) 0.1242(3) -0.1787(3) 0.058 Uiso 1 calc R .
C5 C 0.7235(4) 0.0710(3) -0.0188(3) 0.0568(10) Uani 1 d . .
H5A H 0.6597(4) 0.0210(3) -0.0237(3) 0.068 Uiso 1 calc R .
C6 C 0.7618(3) 0.0815(3) 0.0814(3) 0.0465(8) Uani 1 d . .
H6A H 0.7238(3) 0.0391(3) 0.1450(3) 0.056 Uiso 1 calc R .
C7 C 0.8556(3) 0.1539(2) 0.0893(2) 0.0342(7) Uani 1 d . .
C8 C 0.9012(3) 0.1576(3) 0.1978(2) 0.0339(7) Uani 1 d . .
C9 C 0.9948(3) 0.0779(3) 0.2381(3) 0.0444(8) Uani 1 d . .
H9A H 1.0283(3) 0.0232(3) 0.1964(3) 0.053 Uiso 1 calc R .
C10 C 1.0401(3) 0.0771(3) 0.3383(3) 0.0498(9) Uani 1 d . .
H10A H 1.1038(3) 0.0218(3) 0.3658(3) 0.060 Uiso 1 calc R .
C11 C 0.9913(3) 0.1575(3) 0.3977(2) 0.0428(8) Uani 1 d . .
H11A H 1.0214(3) 0.1563(3) 0.4669(2) 0.051 Uiso 1 calc R .
C12 C 0.8994(3) 0.2401(3) 0.3589(2) 0.0333(7) Uani 1 d . .
C13 C 0.8503(2) 0.2403(2) 0.2584(2) 0.0293(6) Uani 1 d . .
C14 C 0.8583(3) 0.3277(3) 0.4280(2) 0.0318(7) Uani 1 d . .
C15 C 0.8067(3) 0.2834(3) 0.5296(2) 0.0389(7) Uani 1 d . .
H15A H 0.7925(3) 0.1996(3) 0.5509(2) 0.047 Uiso 1 calc R .
C16 C 0.7762(3) 0.3590(3) 0.5993(2) 0.0449(8) Uani 1 d . .
H16A H 0.7400(3) 0.3279(3) 0.6674(2) 0.054 Uiso 1 calc R .
C17 C 0.7986(3) 0.4802(3) 0.5693(2) 0.0455(8) Uani 1 d . .
H17A H 0.7782(3) 0.5329(3) 0.6170(2) 0.055 Uiso 1 calc R .
C18 C 0.8502(3) 0.5249(3) 0.4709(3) 0.0432(8) Uani 1 d . .
H18A H 0.8662(3) 0.6085(3) 0.4518(3) 0.052 Uiso 1 calc R .
C19 C 0.8802(3) 0.4501(3) 0.3972(2) 0.0351(7) Uani 1 d . .
C20 C 0.9383(3) 0.5023(3) 0.2917(3) 0.0461(8) Uani 1 d . .
H20A H 1.0031(13) 0.4466(9) 0.2762(8) 0.069 Uiso 1 calc R .
H20B H 0.9702(17) 0.5804(10) 0.2948(6) 0.069 Uiso 1 calc R .
H20C H 0.8797(5) 0.5143(18) 0.2346(4) 0.069 Uiso 1 calc R .
C21 C 0.3162(3) 0.1813(3) 0.4576(3) 0.0523(9) Uani 1 d . .
H21A H 0.3741(8) 0.2384(14) 0.4695(14) 0.078 Uiso 1 calc R .
H21B H 0.2962(19) 0.1275(3) 0.5264(7) 0.078 Uiso 1 calc R .
H21C H 0.2441(12) 0.2263(16) 0.4272(9) 0.078 Uiso 1 calc R .
C22 C 0.3684(3) 0.1071(3) 0.3808(2) 0.0390(8) Uani 1 d . .
C23 C 0.3879(3) -0.0177(3) 0.4146(3) 0.0491(9) Uani 1 d . .
H23A H 0.3661(3) -0.0556(3) 0.4862(3) 0.059 Uiso 1 calc R .
C24 C 0.4387(3) -0.0874(3) 0.3459(3) 0.0546(10) Uani 1 d . .
H24A H 0.4510(3) -0.1725(3) 0.3703(3) 0.066 Uiso 1 calc R .
C25 C 0.4714(3) -0.0335(3) 0.2421(3) 0.0514(9) Uani 1 d . .
H25A H 0.5064(3) -0.0811(3) 0.1947(3) 0.062 Uiso 1 calc R .
C26 C 0.4529(3) 0.0900(3) 0.2074(3) 0.0415(8) Uani 1 d . .
H26A H 0.4753(3) 0.1271(3) 0.1357(3) 0.050 Uiso 1 calc R .
C27 C 0.4016(3) 0.1615(3) 0.2758(2) 0.0342(7) Uani 1 d . .
C28 C 0.3822(3) 0.2952(2) 0.2343(2) 0.0298(6) Uani 1 d . .
C29 C 0.2717(3) 0.3416(3) 0.1955(2) 0.0344(7) Uani 1 d . .
H29A H 0.2074(3) 0.2895(3) 0.2014(2) 0.041 Uiso 1 calc R .
C30 C 0.2547(3) 0.4628(3) 0.1486(2) 0.0355(7) Uani 1 d . .
H30A H 0.1797(3) 0.4934(3) 0.1199(2) 0.043 Uiso 1 calc R .
C31 C 0.3461(3) 0.5390(3) 0.1432(2) 0.0348(7) Uani 1 d . .
H31A H 0.3334(3) 0.6224(3) 0.1109(2) 0.042 Uiso 1 calc R .
C32 C 0.4577(3) 0.4967(2) 0.1843(2) 0.0291(6) Uani 1 d . .
C33 C 0.4774(3) 0.3725(2) 0.2302(2) 0.0284(6) Uani 1 d . .
C34 C 0.5512(3) 0.5869(2) 0.1767(2) 0.0319(7) Uani 1 d . .
C35 C 0.5923(3) 0.6454(3) 0.0754(2) 0.0388(7) Uani 1 d . .
H35A H 0.5609(3) 0.6264(3) 0.0128(2) 0.047 Uiso 1 calc R .
C36 C 0.6778(3) 0.7303(3) 0.0640(3) 0.0448(8) Uani 1 d . .
H36A H 0.7058(3) 0.7688(3) -0.0056(3) 0.054 Uiso 1 calc R .
C37 C 0.7221(3) 0.7585(3) 0.1559(3) 0.0452(8) Uani 1 d . .
H37A H 0.7816(3) 0.8162(3) 0.1492(3) 0.054 Uiso 1 calc R .
C38 C 0.6811(3) 0.7043(3) 0.2561(3) 0.0399(8) Uani 1 d . .
H38A H 0.7108(3) 0.7265(3) 0.3179(3) 0.048 Uiso 1 calc R .
C39 C 0.5955(3) 0.6160(3) 0.2692(2) 0.0335(7) Uani 1 d . .
C40 C 0.5519(3) 0.5602(3) 0.3792(2) 0.0402(8) Uani 1 d . .
H40A H 0.4663(4) 0.5495(17) 0.3778(4) 0.060 Uiso 1 calc R .
H40B H 0.5669(16) 0.6132(9) 0.4288(4) 0.060 Uiso 1 calc R .
H40C H 0.5935(13) 0.4812(9) 0.4036(7) 0.060 Uiso 1 calc R .
B1 B 0.7399(3) 0.3214(3) 0.2079(3) 0.0323(8) Uani 1 d . .
B2 B 0.5986(3) 0.3104(3) 0.2765(3) 0.0328(8) Uani 1 d . .
H1 H 0.7441(27) 0.3837(25) 0.1274(24) 0.042(8) Uiso 1 d . .
H2 H 0.6548(30) 0.2575(28) 0.2152(25) 0.053(9) Uiso 1 d . .
H3 H 0.6820(25) 0.3785(23) 0.2709(21) 0.030(7) Uiso 1 d . .
H4 H 0.5997(24) 0.2478(23) 0.3525(21) 0.028(7) Uiso 1 d . .

loop_
_geom_bond_atom_site_label_1
_geom_bond_atom_site_label_2
_geom_bond_distance
_geom_bond_site_symmetry_2
_geom_bond_publ_flag
C1 C2 1.506(5) . ?
C1 H1A 0.98 . ?
C1 H1B 0.98 . ?
C1 H1C 0.98 . ?
C2 C7 1.388(4) . ?
C2 C3 1.396(4) . ?
C3 C4 1.371(5) . ?
C3 H3A 0.95 . ?
C4 C5 1.360(5) . ?
C4 H4A 0.95 . ?
C5 C6 1.388(4) . ?
C5 H5A 0.95 . ?
C6 C7 1.391(4) . ?
C6 H6A 0.95 . ?
C7 C8 1.496(4) . ?
C8 C9 1.387(4) . ?
C8 C13 1.416(4) . ?
C9 C10 1.385(4) . ?
C9 H9A 0.95 . ?
C10 C11 1.379(4) . ?
C10 H10A 0.95 . ?
C11 C12 1.386(4) . ?
C11 H11A 0.95 . ?
C12 C13 1.407(4) . ?
C12 C14 1.499(4) . ?
C13 B1 1.574(4) . ?
C14 C19 1.389(4) . ?
C14 C15 1.401(4) . ?
C15 C16 1.376(4) . ?
C15 H15A 0.95 . ?
C16 C17 1.377(4) . ?
C16 H16A 0.95 . ?
C17 C18 1.368(5) . ?
C17 H17A 0.95 . ?
C18 C19 1.408(4) . ?
C18 H18A 0.95 . ?
C19 C20 1.491(4) . ?
C20 H20A 0.98 . ?
C20 H20B 0.98 . ?
C20 H20C 0.98 . ?
C21 C22 1.500(5) . ?
C21 H21A 0.98 . ?
C21 H21B 0.98 . ?
C21 H21C 0.98 . ?
C22 C27 1.393(4) . ?
C22 C23 1.392(4) . ?
C23 C24 1.383(5) . ?
C23 H23A 0.95 . ?
C24 C25 1.377(5) . ?
C24 H24A 0.95 . ?
C25 C26 1.378(4) . ?
C25 H25A 0.95 . ?
C26 C27 1.396(4) . ?
C26 H26A 0.95 . ?
C27 C28 1.498(4) . ?
C28 C29 1.389(4) . ?
C28 C33 1.414(4) . ?
C29 C30 1.379(4) . ?
C29 H29A 0.95 . ?
C30 C31 1.370(4) . ?
C30 H30A 0.95 . ?
C31 C32 1.399(4) . ?
C31 H31A 0.95 . ?
C32 C33 1.409(4) . ?
C32 C34 1.495(4) . ?
C33 B2 1.575(4) . ?
C34 C35 1.394(4) . ?
C34 C39 1.398(4) . ?
C35 C36 1.381(4) . ?
C35 H35A 0.95 . ?
C36 C37 1.388(4) . ?
C36 H36A 0.95 . ?
C37 C38 1.367(4) . ?
C37 H37A 0.95 . ?
C38 C39 1.407(4) . ?
C38 H38A 0.95 . ?
C39 C40 1.485(4) . ?
C40 H40A 0.98 . ?
C40 H40B 0.98 . ?
C40 H40C 0.98 . ?
B1 B2 1.787(5) . ?
B1 H1 1.11(3) . ?
B1 H2 1.22(3) . ?
B1 H3 1.27(3) . ?
B2 H2 1.22(3) . ?
B2 H3 1.24(3) . ?
B2 H4 1.07(3) . ?
